data_7156390
loop_
_publ_author_name
'Jiang, Yan'
'Yu, Shuo-Wen'
'Yang, Yi'
'Liu, Ying-Le'
'Xu, Xiao-Ying'
'Zhang, Xiao-Mei'
'Yuan, Wei-Cheng'

_publ_section_title
;
 Synthesis of polycyclic spirooxindoles via an asymmetric catalytic
 one-pot stepwise Aldol/chloroetherification/aromatization procedure.
;
_journal_issue 36
_journal_name_full 'Organic &amp; biomolecular chemistry'
_journal_page_first 6647
_journal_page_last 6651
_journal_paper_doi 10.1039/c8ob01713a
_journal_volume 16
_journal_year 2018
_chemical_formula_sum 'C23 H23 Cl N2 O4'
_chemical_formula_weight 426.88
_space_group_crystal_system monoclinic
_space_group_IT_number 4
_space_group_name_Hall 'P 2yb'
_space_group_name_H-M_alt 'P 1 21 1'
_symmetry_space_group_name_Hall 'P 2yb'
_symmetry_space_group_name_H-M 'P 1 21 1'
_atom_sites_solution_hydrogens geom
_audit_creation_method SHELXL-2014/7
_audit_update_record
;
2018-02-05 deposited with the CCDC.
2018-08-13 downloaded from the CCDC.
;
_cell_angle_alpha 90
_cell_angle_beta 90.266(3)
_cell_angle_gamma 90
_cell_formula_units_Z 2
_cell_length_a 8.8442(2)
_cell_length_b 10.8918(2)
_cell_length_c 11.5077(3)
_cell_measurement_temperature 293(2)
_cell_volume 1108.52(4)
_computing_structure_refinement 'SHELXL-2014/7 (Sheldrick, 2014)'
_diffrn_ambient_temperature 293(2)
_diffrn_measured_fraction_theta_full 1.000
_diffrn_measured_fraction_theta_max 1.000
_diffrn_radiation_type CuK\a
_diffrn_radiation_wavelength 1.54184
_diffrn_reflns_av_R_equivalents 0.0272
_diffrn_reflns_av_unetI/netI 0.0378
_diffrn_reflns_Laue_measured_fraction_full 1.000
_diffrn_reflns_Laue_measured_fraction_max 1.000
_diffrn_reflns_limit_h_max 6
_diffrn_reflns_limit_h_min -10
_diffrn_reflns_limit_k_max 13
_diffrn_reflns_limit_k_min -13
_diffrn_reflns_limit_l_max 13
_diffrn_reflns_limit_l_min -13
_diffrn_reflns_number 7923
_diffrn_reflns_point_group_measured_fraction_full 1.000
_diffrn_reflns_point_group_measured_fraction_max 1.000
_diffrn_reflns_theta_full 67.028
_diffrn_reflns_theta_max 67.028
_diffrn_reflns_theta_min 3.841
_exptl_absorpt_coefficient_mu 1.783
_exptl_crystal_density_diffrn 1.279
_exptl_crystal_F_000 448
_exptl_crystal_size_max 0.200
_exptl_crystal_size_mid 0.150
_exptl_crystal_size_min 0.120
_refine_diff_density_max 0.128
_refine_diff_density_min -0.164
_refine_diff_density_rms 0.040
_refine_ls_abs_structure_details
;
 Flack x determined using 1213 quotients [(I+)-(I-)]/[(I+)+(I-)]
 (Parsons, Flack and Wagner, Acta Cryst. B69 (2013) 249-259).
;
_refine_ls_abs_structure_Flack 0.019(11)
_refine_ls_extinction_method none
_refine_ls_goodness_of_fit_ref 1.024
_refine_ls_hydrogen_treatment constr
_refine_ls_matrix_type full
_refine_ls_number_parameters 275
_refine_ls_number_reflns 3966
_refine_ls_number_restraints 1
_refine_ls_restrained_S_all 1.024
_refine_ls_R_factor_all 0.0535
_refine_ls_R_factor_gt 0.0401
_refine_ls_shift/su_max 0.000
_refine_ls_shift/su_mean 0.000
_refine_ls_structure_factor_coef Fsqd
_refine_ls_weighting_details 'w=1/[\s^2^(Fo^2^)+(0.0462P)^2^] where P=(Fo^2^+2Fc^2^)/3'
_refine_ls_weighting_scheme calc
_refine_ls_wR_factor_gt 0.0909
_refine_ls_wR_factor_ref 0.0997
_reflns_Friedel_coverage 0.890
_reflns_Friedel_fraction_full 1.000
_reflns_Friedel_fraction_max 1.000
_reflns_number_gt 3233
_reflns_number_total 3966
_reflns_threshold_expression 'I > 2\s(I)'
_cod_data_source_file c8ob01713a2.cif
_cod_data_source_block 201712290
_cod_depositor_comments 'Adding full bibliography for 7156389--7156390.cif.'
_cod_original_cell_volume 1108.51(5)
_cod_database_code 7156390
_shelx_shelxl_version_number 2014/7
_shelx_space_group_comment
;
The symmetry employed for this shelxl refinement is uniquely defined
by the following loop, which should always be used as a source of
symmetry information in preference to the above space-group names.
They are only intended as comments.
;
_shelx_estimated_absorpt_t_min 0.717
_shelx_estimated_absorpt_t_max 0.814

loop_
_space_group_symop_operation_xyz
'x, y, z'
'-x, y+1/2, -z'

loop_
_atom_site_label
_atom_site_type_symbol
_atom_site_fract_x
_atom_site_fract_y
_atom_site_fract_z
_atom_site_U_iso_or_equiv
_atom_site_adp_type
_atom_site_occupancy
_atom_site_site_symmetry_order
_atom_site_calc_flag
_atom_site_refinement_flags_posn
_atom_site_refinement_flags_adp
C1 C 0.7559(4) 0.5197(4) 1.0203(4) 0.0713(10) Uani 1 1 d . .
C2 C 0.8370(5) 0.4709(5) 1.1126(4) 0.0846(13) Uani 1 1 d . .
H2 H 0.8751 0.5221 1.1704 0.102 Uiso 1 1 calc R U
C3 C 0.8608(5) 0.3471(5) 1.1180(4) 0.0890(14) Uani 1 1 d . .
H3 H 0.9154 0.3149 1.1802 0.107 Uiso 1 1 calc R U
C4 C 0.8056(5) 0.2681(4) 1.0333(4) 0.0755(11) Uani 1 1 d . .
H4 H 0.8227 0.1839 1.0374 0.091 Uiso 1 1 calc R U
C5 C 0.7241(4) 0.3192(3) 0.9425(3) 0.0558(8) Uani 1 1 d . .
C6 C 0.6989(4) 0.4442(3) 0.9343(3) 0.0566(8) Uani 1 1 d . .
C7 C 0.6204(4) 0.4737(3) 0.8204(3) 0.0585(8) Uani 1 1 d . .
C8 C 0.5863(4) 0.3461(3) 0.7720(3) 0.0543(8) Uani 1 1 d . .
C9 C 0.4704(5) 0.5419(3) 0.8307(4) 0.0697(10) Uani 1 1 d . .
H9A H 0.4863 0.6196 0.8701 0.084 Uiso 1 1 calc R U
H9B H 0.4301 0.5588 0.7538 0.084 Uiso 1 1 calc R U
C10 C 0.7287(4) 0.5380(3) 0.7333(3) 0.0663(9) Uani 1 1 d . .
H10A H 0.6790 0.5433 0.6582 0.080 Uiso 1 1 calc R U
H10B H 0.7477 0.6211 0.7600 0.080 Uiso 1 1 calc R U
C11 C 1.0008(5) 0.4887(4) 0.7866(4) 0.0757(11) Uani 1 1 d . .
H11 H 1.0088 0.5462 0.8461 0.091 Uiso 1 1 calc R U
C12 C 0.8765(4) 0.4738(3) 0.7188(3) 0.0596(8) Uani 1 1 d . .
C13 C 0.9142(4) 0.3780(3) 0.6392(3) 0.0619(8) Uani 1 1 d . .
C14 C 1.0624(4) 0.3390(4) 0.6670(4) 0.0709(10) Uani 1 1 d . .
C15 C 1.1359(6) 0.2443(5) 0.6086(5) 0.0961(14) Uani 1 1 d . .
H15 H 1.2328 0.2194 0.6296 0.115 Uiso 1 1 calc R U
C16 C 1.0599(8) 0.1903(6) 0.5203(6) 0.114(2) Uani 1 1 d . .
H16 H 1.1056 0.1262 0.4801 0.137 Uiso 1 1 calc R U
C17 C 0.9153(8) 0.2277(6) 0.4875(5) 0.113(2) Uani 1 1 d . .
H17 H 0.8680 0.1896 0.4249 0.135 Uiso 1 1 calc R U
C18 C 0.8402(5) 0.3202(5) 0.5459(4) 0.0840(12) Uani 1 1 d . .
H18 H 0.7431 0.3436 0.5239 0.101 Uiso 1 1 calc R U
C19 C 0.6677(4) 0.1325(3) 0.8231(3) 0.0609(8) Uani 1 1 d . .
C20 C 0.6331(5) -0.0214(4) 0.6714(4) 0.0733(10) Uani 1 1 d . .
C21 C 0.5225(8) -0.1005(5) 0.7362(6) 0.128(2) Uani 1 1 d . .
H21A H 0.5110 -0.1776 0.6966 0.193 Uiso 1 1 calc R U
H21B H 0.4264 -0.0597 0.7398 0.193 Uiso 1 1 calc R U
H21C H 0.5595 -0.1148 0.8136 0.193 Uiso 1 1 calc R U
C22 C 0.7936(6) -0.0677(6) 0.6777(5) 0.1123(19) Uani 1 1 d . .
H22A H 0.8232 -0.0768 0.7576 0.168 Uiso 1 1 calc R U
H22B H 0.8596 -0.0101 0.6403 0.168 Uiso 1 1 calc R U
H22C H 0.8003 -0.1457 0.6392 0.168 Uiso 1 1 calc R U
C23 C 0.5833(7) -0.0004(5) 0.5464(5) 0.1097(19) Uani 1 1 d . .
H23A H 0.6503 0.0572 0.5100 0.165 Uiso 1 1 calc R U
H23B H 0.4821 0.0316 0.5452 0.165 Uiso 1 1 calc R U
H23C H 0.5859 -0.0769 0.5048 0.165 Uiso 1 1 calc R U
Cl1 Cl 0.72673(17) 0.67801(10) 1.01526(13) 0.1087(5) Uani 1 1 d . .
N1 N 0.6586(3) 0.2586(3) 0.8438(2) 0.0548(6) Uani 1 1 d . .
N2 N 1.1118(4) 0.4096(4) 0.7569(3) 0.0844(11) Uani 1 1 d . .
H2A H 1.1993 0.4047 0.7896 0.101 Uiso 1 1 calc R U
O1 O 0.5098(3) 0.3249(2) 0.6892(2) 0.0702(7) Uani 1 1 d . .
O2 O 0.3660(3) 0.4700(3) 0.8939(2) 0.0744(7) Uani 1 1 d . .
H2B H 0.3588 0.4970 0.9601 0.112 Uiso 1 1 calc R U
O3 O 0.7115(4) 0.0615(2) 0.8960(2) 0.0903(10) Uani 1 1 d . .
O4 O 0.6270(3) 0.1058(2) 0.7175(2) 0.0732(7) Uani 1 1 d . .

loop_
_atom_site_aniso_label
_atom_site_aniso_U_11
_atom_site_aniso_U_22
_atom_site_aniso_U_33
_atom_site_aniso_U_23
_atom_site_aniso_U_13
_atom_site_aniso_U_12
C1 0.070(2) 0.070(2) 0.074(2) -0.0141(19) -0.0020(19) -0.0041(18)
C2 0.079(3) 0.105(3) 0.070(2) -0.018(2) -0.021(2) -0.012(2)
C3 0.088(3) 0.108(3) 0.071(2) 0.005(2) -0.031(2) -0.001(2)
C4 0.080(2) 0.076(2) 0.070(2) 0.0112(19) -0.023(2) -0.002(2)
C5 0.0562(17) 0.0612(17) 0.0499(16) 0.0015(14) -0.0042(14) -0.0009(15)
C6 0.0561(17) 0.0582(18) 0.0555(17) -0.0024(14) -0.0030(14) -0.0008(14)
C7 0.0630(18) 0.0507(16) 0.0617(18) 0.0034(15) -0.0075(16) 0.0035(15)
C8 0.0574(18) 0.0535(17) 0.0518(16) 0.0041(13) -0.0060(15) 0.0017(14)
C9 0.073(2) 0.0577(17) 0.078(2) -0.0047(17) -0.0092(19) 0.0122(18)
C10 0.077(2) 0.0484(17) 0.073(2) 0.0087(16) -0.0037(18) -0.0015(16)
C11 0.076(2) 0.081(2) 0.071(2) -0.0089(19) -0.0064(19) -0.019(2)
C12 0.0644(19) 0.0531(16) 0.0613(18) 0.0057(15) -0.0019(16) -0.0103(15)
C13 0.068(2) 0.0611(18) 0.0566(18) 0.0055(15) 0.0052(16) -0.0145(16)
C14 0.065(2) 0.073(2) 0.075(2) 0.0117(19) 0.0118(18) -0.0077(19)
C15 0.088(3) 0.081(3) 0.120(4) 0.010(3) 0.042(3) 0.002(3)
C16 0.112(4) 0.095(4) 0.136(5) -0.027(4) 0.062(4) -0.018(3)
C17 0.125(5) 0.120(4) 0.093(4) -0.046(3) 0.042(3) -0.054(4)
C18 0.084(3) 0.101(3) 0.067(2) -0.014(2) 0.007(2) -0.028(2)
C19 0.077(2) 0.0519(17) 0.0541(18) 0.0054(15) -0.0007(17) 0.0034(15)
C20 0.087(3) 0.0553(19) 0.078(2) -0.0099(18) 0.000(2) -0.0032(18)
C21 0.153(6) 0.082(3) 0.150(6) -0.021(4) 0.039(4) -0.040(4)
C22 0.108(4) 0.115(4) 0.114(4) -0.038(3) -0.001(3) 0.032(3)
C23 0.147(5) 0.094(3) 0.088(3) -0.025(3) -0.032(3) -0.014(3)
Cl1 0.1352(11) 0.0694(6) 0.1213(10) -0.0334(6) -0.0269(9) -0.0001(6)
N1 0.0639(15) 0.0507(13) 0.0498(14) 0.0033(11) -0.0075(12) -0.0006(12)
N2 0.0585(19) 0.113(3) 0.081(2) 0.005(2) -0.0076(17) -0.0047(19)
O1 0.0860(17) 0.0630(13) 0.0612(13) -0.0008(11) -0.0248(13) 0.0059(12)
O2 0.0657(14) 0.0834(17) 0.0742(16) -0.0225(15) 0.0009(13) -0.0007(13)
O3 0.152(3) 0.0610(14) 0.0579(15) 0.0110(12) -0.0031(17) 0.0223(17)
O4 0.104(2) 0.0494(11) 0.0665(15) -0.0025(11) -0.0211(14) 0.0000(13)

loop_
_atom_type_symbol
_atom_type_description
_atom_type_scat_dispersion_real
_atom_type_scat_dispersion_imag
_atom_type_scat_source
C C 0.0181 0.0091 'International Tables Vol C Tables 4.2.6.8 and 6.1.1.4'
H H 0.0000 0.0000 'International Tables Vol C Tables 4.2.6.8 and 6.1.1.4'
Cl Cl 0.3639 0.7018 'International Tables Vol C Tables 4.2.6.8 and 6.1.1.4'
N N 0.0311 0.0180 'International Tables Vol C Tables 4.2.6.8 and 6.1.1.4'
O O 0.0492 0.0322 'International Tables Vol C Tables 4.2.6.8 and 6.1.1.4'

loop_
_geom_angle_atom_site_label_1
_geom_angle_atom_site_label_2
_geom_angle_atom_site_label_3
_geom_angle
C6 C1 C2 120.5(4)
C6 C1 Cl1 120.8(3)
C2 C1 Cl1 118.7(3)
C3 C2 C1 119.5(4)
C3 C2 H2 120.2
C1 C2 H2 120.2
C2 C3 C4 121.8(4)
C2 C3 H3 119.1
C4 C3 H3 119.1
C5 C4 C3 117.5(4)
C5 C4 H4 121.3
C3 C4 H4 121.3
C6 C5 C4 122.0(3)
C6 C5 N1 109.6(3)
C4 C5 N1 128.3(3)
C1 C6 C5 118.7(3)
C1 C6 C7 131.2(3)
C5 C6 C7 109.9(3)
C6 C7 C9 115.5(3)
C6 C7 C8 102.2(3)
C9 C7 C8 107.5(3)
C6 C7 C10 111.8(3)
C9 C7 C10 111.7(3)
C8 C7 C10 107.2(3)
O1 C8 N1 126.3(3)
O1 C8 C7 125.4(3)
N1 C8 C7 108.2(2)
O2 C9 C7 109.9(3)
O2 C9 H9A 109.7
C7 C9 H9A 109.7
O2 C9 H9B 109.7
C7 C9 H9B 109.7
H9A C9 H9B 108.2
C12 C10 C7 113.8(3)
C12 C10 H10A 108.8
C7 C10 H10A 108.8
C12 C10 H10B 108.8
C7 C10 H10B 108.8
H10A C10 H10B 107.7
N2 C11 C12 111.5(4)
N2 C11 H11 124.3
C12 C11 H11 124.3
C11 C12 C13 105.4(4)
C11 C12 C10 126.0(4)
C13 C12 C10 128.4(3)
C18 C13 C14 117.8(4)
C18 C13 C12 135.1(4)
C14 C13 C12 107.1(3)
N2 C14 C15 129.5(4)
N2 C14 C13 107.2(4)
C15 C14 C13 123.2(4)
C16 C15 C14 117.0(5)
C16 C15 H15 121.5
C14 C15 H15 121.5
C15 C16 C17 121.9(5)
C15 C16 H16 119.0
C17 C16 H16 119.0
C18 C17 C16 121.6(5)
C18 C17 H17 119.2
C16 C17 H17 119.2
C17 C18 C13 118.4(5)
C17 C18 H18 120.8
C13 C18 H18 120.8
O3 C19 O4 126.5(3)
O3 C19 N1 122.1(3)
O4 C19 N1 111.4(3)
O4 C20 C21 109.5(4)
O4 C20 C22 109.3(4)
C21 C20 C22 113.5(5)
O4 C20 C23 100.8(3)
C21 C20 C23 111.7(4)
C22 C20 C23 111.4(5)
C20 C21 H21A 109.5
C20 C21 H21B 109.5
H21A C21 H21B 109.5
C20 C21 H21C 109.5
H21A C21 H21C 109.5
H21B C21 H21C 109.5
C20 C22 H22A 109.5
C20 C22 H22B 109.5
H22A C22 H22B 109.5
C20 C22 H22C 109.5
H22A C22 H22C 109.5
H22B C22 H22C 109.5
C20 C23 H23A 109.5
C20 C23 H23B 109.5
H23A C23 H23B 109.5
C20 C23 H23C 109.5
H23A C23 H23C 109.5
H23B C23 H23C 109.5
C19 N1 C8 126.2(3)
C19 N1 C5 124.4(3)
C8 N1 C5 109.4(3)
C11 N2 C14 108.8(3)
C11 N2 H2A 125.6
C14 N2 H2A 125.6
C9 O2 H2B 109.5
C19 O4 C20 122.2(3)

loop_
_geom_bond_atom_site_label_1
_geom_bond_atom_site_label_2
_geom_bond_distance
C1 C6 1.380(5)
C1 C2 1.385(6)
C1 Cl1 1.745(4)
C2 C3 1.367(7)
C2 H2 0.9300
C3 C4 1.387(6)
C3 H3 0.9300
C4 C5 1.384(5)
C4 H4 0.9300
C5 C6 1.383(5)
C5 N1 1.433(4)
C6 C7 1.515(4)
C7 C9 1.526(5)
C7 C8 1.526(5)
C7 C10 1.556(5)
C8 O1 1.189(4)
C8 N1 1.412(4)
C9 O2 1.414(5)
C9 H9A 0.9700
C9 H9B 0.9700
C10 C12 1.492(5)
C10 H10A 0.9700
C10 H10B 0.9700
C11 N2 1.351(6)
C11 C12 1.356(5)
C11 H11 0.9300
C12 C13 1.428(5)
C13 C18 1.404(5)
C13 C14 1.413(5)
C14 N2 1.360(6)
C14 C15 1.393(7)
C15 C16 1.351(8)
C15 H15 0.9300
C16 C17 1.393(9)
C16 H16 0.9300
C17 C18 1.382(8)
C17 H17 0.9300
C18 H18 0.9300
C19 O3 1.205(4)
C19 O4 1.299(4)
C19 N1 1.396(4)
C20 O4 1.484(4)
C20 C21 1.504(7)
C20 C22 1.509(7)
C20 C23 1.520(6)
C21 H21A 0.9600
C21 H21B 0.9600
C21 H21C 0.9600
C22 H22A 0.9600
C22 H22B 0.9600
C22 H22C 0.9600
C23 H23A 0.9600
C23 H23B 0.9600
C23 H23C 0.9600
N2 H2A 0.8600
O2 H2B 0.8200

loop_
_geom_hbond_atom_site_label_D
_geom_hbond_atom_site_label_H
_geom_hbond_atom_site_label_A
_geom_hbond_distance_DH
_geom_hbond_distance_HA
_geom_hbond_distance_DA
_geom_hbond_angle_DHA
_geom_hbond_site_symmetry_A
N2 H2A O2 0.86 2.03 2.818(4) 152.6 1_655
O2 H2B O3 0.82 1.91 2.706(4) 165.3 2_657

loop_
_geom_torsion_atom_site_label_1
_geom_torsion_atom_site_label_2
_geom_torsion_atom_site_label_3
_geom_torsion_atom_site_label_4
_geom_torsion
C6 C1 C2 C3 0.1(7)
Cl1 C1 C2 C3 179.9(4)
C1 C2 C3 C4 0.0(8)
C2 C3 C4 C5 -0.3(8)
C3 C4 C5 C6 0.7(7)
C3 C4 C5 N1 178.5(4)
C2 C1 C6 C5 0.2(6)
Cl1 C1 C6 C5 -179.6(3)
C2 C1 C6 C7 -173.6(4)
Cl1 C1 C6 C7 6.6(6)
C4 C5 C6 C1 -0.6(6)
N1 C5 C6 C1 -178.8(3)
C4 C5 C6 C7 174.4(4)
N1 C5 C6 C7 -3.8(4)
C1 C6 C7 C9 -62.4(5)
C5 C6 C7 C9 123.4(4)
C1 C6 C7 C8 -178.8(4)
C5 C6 C7 C8 7.0(4)
C1 C6 C7 C10 66.8(5)
C5 C6 C7 C10 -107.4(3)
C6 C7 C8 O1 171.1(4)
C9 C7 C8 O1 49.1(5)
C10 C7 C8 O1 -71.2(5)
C6 C7 C8 N1 -7.8(4)
C9 C7 C8 N1 -129.9(3)
C10 C7 C8 N1 109.9(3)
C6 C7 C9 O2 -61.0(4)
C8 C7 C9 O2 52.3(4)
C10 C7 C9 O2 169.7(3)
C6 C7 C10 C12 49.6(4)
C9 C7 C10 C12 -179.2(3)
C8 C7 C10 C12 -61.6(3)
N2 C11 C12 C13 -0.7(5)
N2 C11 C12 C10 174.6(3)
C7 C10 C12 C11 -85.8(4)
C7 C10 C12 C13 88.4(4)
C11 C12 C13 C18 -178.2(5)
C10 C12 C13 C18 6.6(7)
C11 C12 C13 C14 1.1(4)
C10 C12 C13 C14 -174.0(3)
C18 C13 C14 N2 178.3(4)
C12 C13 C14 N2 -1.2(4)
C18 C13 C14 C15 -2.0(6)
C12 C13 C14 C15 178.6(4)
N2 C14 C15 C16 -179.1(5)
C13 C14 C15 C16 1.2(7)
C14 C15 C16 C17 0.6(8)
C15 C16 C17 C18 -1.7(10)
C16 C17 C18 C13 0.9(8)
C14 C13 C18 C17 0.8(6)
C12 C13 C18 C17 -179.9(4)
O3 C19 N1 C8 -168.8(4)
O4 C19 N1 C8 12.6(5)
O3 C19 N1 C5 11.9(6)
O4 C19 N1 C5 -166.7(3)
O1 C8 N1 C19 7.8(6)
C7 C8 N1 C19 -173.3(4)
O1 C8 N1 C5 -172.8(4)
C7 C8 N1 C5 6.1(4)
C6 C5 N1 C19 177.9(4)
C4 C5 N1 C19 -0.1(6)
C6 C5 N1 C8 -1.5(4)
C4 C5 N1 C8 -179.6(4)
C12 C11 N2 C14 0.0(5)
C15 C14 N2 C11 -179.0(5)
C13 C14 N2 C11 0.7(5)
O3 C19 O4 C20 -1.3(7)
N1 C19 O4 C20 177.1(4)
C21 C20 O4 C19 65.1(5)
C22 C20 O4 C19 -59.7(6)
C23 C20 O4 C19 -177.1(4)
